data_8102437
loop_
_publ_author_name
'Yi-Fang Deng'
'Chun-Hua Zhang'
'Dai-Zhi Kuang'
'Xue Nie'

_publ_section_title
;
 Crystal structure of
 catena-poly[(m3-pyrazine-2,3-dicarboxyato)-(2,2'-bipyridyl-k2N,N')cadmium(II)
 monohydrate, Cd(C6H2N2O4)(C10H8N2) &#x00B7; H2O
;
_journal_issue 2
_journal_name_full 'Zeitschrift f\"ur Kristallographie - New Crystal Structures'
_journal_page_first 263
_journal_volume 224
_journal_year 2009
_chemical_formula_moiety 'C16 H12 Cd N4 O4, H2 O'
_chemical_formula_sum 'C16 H14 Cd N4 O5'
_chemical_formula_weight 454.71
_space_group_IT_number 14
_symmetry_cell_setting monoclinic
_symmetry_space_group_name_Hall '-P 2ybc'
_symmetry_space_group_name_H-M 'P 1 21/c 1'
_atom_sites_solution_hydrogens geom
_atom_sites_solution_primary direct
_atom_sites_solution_secondary difmap
_audit_creation_method SHELXL-97
_cell_angle_alpha 90.00
_cell_angle_beta 98.504(2)
_cell_angle_gamma 90.00
_cell_formula_units_Z 4
_cell_length_a 10.8081(13)
_cell_length_b 14.4328(17)
_cell_length_c 10.2530(12)
_cell_measurement_reflns_used 3015
_cell_measurement_temperature 292(2)
_cell_measurement_theta_max 25.97
_cell_measurement_theta_min 1.91
_cell_volume 1581.8(3)
_computing_cell_refinement 'Bruker SMART'
_computing_data_collection 'Bruker SMART'
_computing_data_reduction 'Bruker SAINT'
_computing_molecular_graphics 'Bruker SHELXTL'
_computing_publication_material 'Bruker SHELXTL'
_computing_structure_refinement 'SHELXL-97 (Sheldrick, 1997)'
_computing_structure_solution 'SHELXS-97 (Sheldrick, 1990)'
_diffrn_ambient_temperature 292(2)
_diffrn_detector_area_resol_mean 'Bruker CCD diffractometer'
_diffrn_measured_fraction_theta_full 0.998
_diffrn_measured_fraction_theta_max 0.998
_diffrn_measurement_device_type MoK\a
_diffrn_measurement_method 'fine-focus sealed tube'
_diffrn_radiation_monochromator graphite
_diffrn_radiation_source 'fine-focus sealed tube'
_diffrn_radiation_type MoK\a
_diffrn_radiation_wavelength 0.71073
_diffrn_reflns_av_R_equivalents 0.0178
_diffrn_reflns_av_sigmaI/netI 0.0190
_diffrn_reflns_limit_h_max 13
_diffrn_reflns_limit_h_min -13
_diffrn_reflns_limit_k_max 16
_diffrn_reflns_limit_k_min -17
_diffrn_reflns_limit_l_max 12
_diffrn_reflns_limit_l_min -9
_diffrn_reflns_number 9283
_diffrn_reflns_theta_full 25.97
_diffrn_reflns_theta_max 25.97
_diffrn_reflns_theta_min 1.91
_diffrn_standards_decay_% none
_diffrn_standards_interval_count none
_diffrn_standards_interval_time none
_diffrn_standards_number 'w\ scan'
_exptl_absorpt_coefficient_mu 1.420
_exptl_absorpt_correction_T_max 0.841
_exptl_absorpt_correction_T_min 0.556
_exptl_absorpt_correction_type multi-scan
_exptl_absorpt_process_details 'SADABS; Bruker, 2000'
_exptl_crystal_colour yellow
_exptl_crystal_density_diffrn 1.909
_exptl_crystal_density_method 'not measured'
_exptl_crystal_description needle
_exptl_crystal_F_000 904
_exptl_crystal_size_max 0.418
_exptl_crystal_size_mid 0.362
_exptl_crystal_size_min 0.120
_refine_diff_density_max 0.409
_refine_diff_density_min -0.617
_refine_diff_density_rms 0.070
_refine_ls_extinction_method none
_refine_ls_goodness_of_fit_ref 1.071
_refine_ls_hydrogen_treatment mixed
_refine_ls_matrix_type full
_refine_ls_number_parameters 243
_refine_ls_number_reflns 3093
_refine_ls_number_restraints 0
_refine_ls_restrained_S_all 1.071
_refine_ls_R_factor_all 0.0249
_refine_ls_R_factor_gt 0.0230
_refine_ls_shift/su_max 0.001
_refine_ls_shift/su_mean 0.000
_refine_ls_structure_factor_coef Fsqd
_refine_ls_weighting_details 'calc w=1/[\s^2^(Fo^2^)+(0.0268P)^2^+1.0671P] where P=(Fo^2^+2Fc^2^)/3'
_refine_ls_weighting_scheme calc
_refine_ls_wR_factor_gt 0.0554
_refine_ls_wR_factor_ref 0.0566
_reflns_number_gt 2901
_reflns_number_total 3093
_reflns_threshold_expression >2sigma(I)
_cod_data_source_file 1267-2579.cff
_cod_data_source_block a
_cod_original_sg_symbol_Hall '-P 2ybc '
_cod_original_sg_symbol_H-M 'P 21/c'
_cod_database_code 8102437

loop_
_symmetry_equiv_pos_as_xyz
'x, y, z'
'-x, y+1/2, -z+1/2'
'-x, -y, -z'
'x, -y-1/2, z-1/2'

loop_
_atom_site_label
_atom_site_type_symbol
_atom_site_fract_x
_atom_site_fract_y
_atom_site_fract_z
_atom_site_U_iso_or_equiv
_atom_site_adp_type
_atom_site_occupancy
_atom_site_symmetry_multiplicity
_atom_site_calc_flag
_atom_site_refinement_flags
_atom_site_disorder_assembly
_atom_site_disorder_group
Cd1 Cd 0.846660(14) 0.392895(11) 0.555395(16) 0.02651(7) Uani 1 1 d . . .
C3 C 1.1508(2) 0.16893(18) 0.4145(3) 0.0366(6) Uani 1 1 d . . .
H2 H 1.2049 0.1351 0.4756 0.044 Uiso 1 1 calc R . .
O4 O 1.15611(15) 0.46076(11) 0.35496(19) 0.0385(4) Uani 1 1 d . . .
O1 O 0.86417(16) 0.26495(12) 0.02490(18) 0.0390(4) Uani 1 1 d . . .
O3 O 0.96263(14) 0.43570(11) 0.39500(16) 0.0309(4) Uani 1 1 d . . .
C6 C 1.0630(2) 0.40976(15) 0.3613(2) 0.0257(5) Uani 1 1 d . . .
N1 N 1.00043(17) 0.16856(13) 0.22276(19) 0.0278(4) Uani 1 1 d . . .
C10 C 0.4587(2) 0.41135(19) 0.3173(3) 0.0434(7) Uani 1 1 d . . .
H7 H 0.3783 0.4072 0.3388 0.052 Uiso 1 1 calc R . .
O2 O 0.95024(18) 0.39701(10) 0.10749(18) 0.0381(4) Uani 1 1 d . . .
H12 H 0.9010 0.4204 0.0481 0.057 Uiso 1 1 calc R . .
N2 N 1.15109(17) 0.26071(14) 0.4231(2) 0.0353(5) Uani 1 1 d . . .
H1 H 1.1991 0.2891 0.4847 0.042 Uiso 1 1 calc R . .
N4 N 0.65608(18) 0.36181(14) 0.6353(2) 0.0331(4) Uani 1 1 d . . .
C5 C 0.9318(2) 0.31224(15) 0.1100(2) 0.0273(5) Uani 1 1 d . . .
N3 N 0.67835(18) 0.40733(13) 0.3845(2) 0.0311(4) Uani 1 1 d . . .
C8 C 0.5960(3) 0.4352(2) 0.1591(3) 0.0509(7) Uani 1 1 d . . .
H5 H 0.6102 0.4451 0.0729 0.061 Uiso 1 1 calc R . .
C1 C 1.00322(19) 0.26146(15) 0.2268(2) 0.0237(4) Uani 1 1 d . . .
C2 C 1.07437(19) 0.30700(15) 0.3326(2) 0.0255(5) Uani 1 1 d . . .
C9 C 0.4767(3) 0.4300(2) 0.1888(3) 0.0530(8) Uani 1 1 d . . .
H6 H 0.4084 0.4390 0.1234 0.064 Uiso 1 1 calc R . .
C4 C 1.0725(2) 0.12215(16) 0.3176(3) 0.0332(5) Uani 1 1 d . . .
H3 H 1.0700 0.0577 0.3186 0.040 Uiso 1 1 calc R . .
C12 C 0.5492(2) 0.37208(16) 0.5509(3) 0.0336(5) Uani 1 1 d . . .
C11 C 0.5617(2) 0.39891(15) 0.4131(3) 0.0326(5) Uani 1 1 d . . .
C7 C 0.6941(2) 0.42528(19) 0.2599(3) 0.0399(6) Uani 1 1 d . . .
H4 H 0.7752 0.4313 0.2407 0.048 Uiso 1 1 calc R . .
C16 C 0.6497(3) 0.33573(18) 0.7589(3) 0.0428(6) Uani 1 1 d . . .
H11 H 0.7237 0.3279 0.8168 0.051 Uiso 1 1 calc R . .
C13 C 0.4336(3) 0.3562(2) 0.5897(3) 0.0509(7) Uani 1 1 d . . .
H8 H 0.3605 0.3631 0.5300 0.061 Uiso 1 1 calc R . .
C15 C 0.5371(3) 0.3199(2) 0.8042(3) 0.0560(8) Uani 1 1 d . . .
H10 H 0.5351 0.3029 0.8913 0.067 Uiso 1 1 calc R . .
C14 C 0.4285(3) 0.3301(2) 0.7172(4) 0.0627(9) Uani 1 1 d . . .
H9 H 0.3516 0.3192 0.7448 0.075 Uiso 1 1 calc R . .
O5 O 0.7939(2) 0.49079(17) -0.0861(3) 0.0564(6) Uani 1 1 d . . .
H1W H 0.840(4) 0.460(3) -0.047(4) 0.072(14) Uiso 1 1 d . . .
H2W H 0.846(5) 0.505(3) -0.152(5) 0.122(19) Uiso 1 1 d . . .

loop_
_atom_site_aniso_label
_atom_site_aniso_U_11
_atom_site_aniso_U_22
_atom_site_aniso_U_33
_atom_site_aniso_U_23
_atom_site_aniso_U_13
_atom_site_aniso_U_12
Cd1 0.02460(10) 0.02270(10) 0.03073(11) 0.00188(6) -0.00092(7) 0.00193(6)
C3 0.0328(13) 0.0304(13) 0.0433(15) 0.0064(11) -0.0055(11) 0.0048(10)
O4 0.0309(9) 0.0281(9) 0.0578(12) -0.0116(8) 0.0103(8) -0.0083(7)
O1 0.0465(10) 0.0268(9) 0.0386(10) 0.0018(7) -0.0110(8) -0.0040(7)
O3 0.0291(8) 0.0310(9) 0.0330(9) -0.0020(7) 0.0063(7) 0.0020(7)
C6 0.0264(11) 0.0248(11) 0.0247(11) -0.0024(9) 0.0000(9) -0.0024(9)
N1 0.0291(10) 0.0216(9) 0.0324(11) -0.0012(8) 0.0034(8) -0.0017(7)
C10 0.0236(12) 0.0439(15) 0.0588(19) -0.0045(13) -0.0069(12) 0.0024(10)
O2 0.0583(12) 0.0220(9) 0.0315(10) 0.0037(7) -0.0018(8) -0.0025(7)
N2 0.0323(11) 0.0306(11) 0.0389(12) -0.0050(9) -0.0079(9) -0.0020(8)
N4 0.0366(11) 0.0263(10) 0.0367(12) -0.0005(9) 0.0064(9) -0.0025(8)
C5 0.0295(11) 0.0248(11) 0.0279(12) -0.0024(9) 0.0055(9) -0.0009(9)
N3 0.0256(10) 0.0321(10) 0.0343(11) 0.0013(9) 0.0002(8) 0.0028(8)
C8 0.0506(17) 0.0581(19) 0.0400(16) 0.0084(14) -0.0071(13) 0.0040(14)
C1 0.0238(10) 0.0222(11) 0.0259(11) -0.0022(9) 0.0063(9) -0.0007(8)
C2 0.0216(10) 0.0244(11) 0.0311(12) -0.0018(9) 0.0055(9) -0.0016(8)
C9 0.0437(16) 0.0556(18) 0.0518(19) 0.0063(15) -0.0193(13) 0.0040(13)
C4 0.0343(12) 0.0214(11) 0.0424(14) 0.0016(10) 0.0012(11) 0.0013(9)
C12 0.0291(12) 0.0269(12) 0.0450(15) -0.0070(11) 0.0064(11) -0.0015(9)
C11 0.0273(12) 0.0260(12) 0.0436(15) -0.0043(10) 0.0023(10) 0.0030(9)
C7 0.0351(13) 0.0463(15) 0.0371(15) 0.0050(12) 0.0015(11) 0.0039(11)
C16 0.0571(17) 0.0310(13) 0.0409(15) -0.0003(11) 0.0093(13) -0.0047(12)
C13 0.0351(14) 0.0543(17) 0.066(2) -0.0086(16) 0.0162(14) -0.0079(13)
C15 0.084(2) 0.0388(16) 0.0523(19) -0.0016(14) 0.0337(17) -0.0110(15)
C14 0.0565(19) 0.058(2) 0.082(3) -0.0059(18) 0.0367(19) -0.0131(15)
O5 0.0576(14) 0.0496(13) 0.0575(15) 0.0082(11) -0.0064(12) -0.0005(11)

loop_
_atom_type_symbol
_atom_type_description
_atom_type_scat_dispersion_real
_atom_type_scat_dispersion_imag
_atom_type_scat_source
C C 0.0033 0.0016 'International Tables Vol C Tables 4.2.6.8 and 6.1.1.4'
H H 0.0000 0.0000 'International Tables Vol C Tables 4.2.6.8 and 6.1.1.4'
N N 0.0061 0.0033 'International Tables Vol C Tables 4.2.6.8 and 6.1.1.4'
O O 0.0106 0.0060 'International Tables Vol C Tables 4.2.6.8 and 6.1.1.4'
Cd Cd -0.8075 1.2024 'International Tables Vol C Tables 4.2.6.8 and 6.1.1.4'

loop_
_geom_angle_atom_site_label_1
_geom_angle_atom_site_label_2
_geom_angle_atom_site_label_3
_geom_angle
_geom_angle_site_symmetry_1
_geom_angle_site_symmetry_3
_geom_angle_publ_flag
O3 Cd1 O4 94.57(6) . 3_766 ?
O3 Cd1 O1 95.97(6) . 4_566 ?
O4 Cd1 O1 164.41(6) 3_766 4_566 ?
O3 Cd1 N3 83.45(7) . . ?
O4 Cd1 N3 99.35(7) 3_766 . ?
O1 Cd1 N3 93.24(6) 4_566 . ?
O3 Cd1 N4 153.32(7) . . ?
O4 Cd1 N4 88.42(6) 3_766 . ?
O1 Cd1 N4 87.30(7) 4_566 . ?
N3 Cd1 N4 69.91(7) . . ?
O3 Cd1 N1 102.72(6) . 4_566 ?
O4 Cd1 N1 95.91(7) 3_766 4_566 ?
O1 Cd1 N1 70.57(6) 4_566 4_566 ?
N3 Cd1 N1 163.05(6) . 4_566 ?
N4 Cd1 N1 103.33(7) . 4_566 ?
N2 C3 C4 122.0(2) . . ?
N2 C3 H2 119.0 . . ?
C4 C3 H2 119.0 . . ?
C6 O4 Cd1 117.29(14) . 3_766 ?
C5 O1 Cd1 119.55(15) . 4_565 ?
C6 O3 Cd1 135.18(15) . . ?
O3 C6 O4 125.2(2) . . ?
O3 C6 C2 116.48(19) . . ?
O4 C6 C2 118.25(19) . . ?
C4 N1 C1 118.14(19) . . ?
C4 N1 Cd1 127.57(15) . 4_565 ?
C1 N1 Cd1 113.92(14) . 4_565 ?
C11 C10 C9 119.3(3) . . ?
C11 C10 H7 120.4 . . ?
C9 C10 H7 120.4 . . ?
C5 O2 H12 109.5 . . ?
C3 N2 C2 117.4(2) . . ?
C3 N2 H1 121.3 . . ?
C2 N2 H1 121.3 . . ?
C16 N4 C12 118.8(2) . . ?
C16 N4 Cd1 123.47(18) . . ?
C12 N4 Cd1 117.68(17) . . ?
O2 C5 O1 126.9(2) . . ?
O2 C5 C1 115.4(2) . . ?
O1 C5 C1 117.60(19) . . ?
C7 N3 C11 118.9(2) . . ?
C7 N3 Cd1 122.46(16) . . ?
C11 N3 Cd1 118.64(17) . . ?
C9 C8 C7 118.2(3) . . ?
C9 C8 H5 120.9 . . ?
C7 C8 H5 120.9 . . ?
N1 C1 C2 120.1(2) . . ?
N1 C1 C5 116.91(19) . . ?
C2 C1 C5 122.94(19) . . ?
N2 C2 C1 121.3(2) . . ?
N2 C2 C6 114.6(2) . . ?
C1 C2 C6 123.9(2) . . ?
C8 C9 C10 119.4(3) . . ?
C8 C9 H6 120.3 . . ?
C10 C9 H6 120.3 . . ?
N1 C4 C3 120.6(2) . . ?
N1 C4 H3 119.7 . . ?
C3 C4 H3 119.7 . . ?
N4 C12 C13 121.5(3) . . ?
N4 C12 C11 116.7(2) . . ?
C13 C12 C11 121.8(2) . . ?
N3 C11 C10 121.1(3) . . ?
N3 C11 C12 116.8(2) . . ?
C10 C11 C12 122.1(2) . . ?
N3 C7 C8 123.0(3) . . ?
N3 C7 H4 118.5 . . ?
C8 C7 H4 118.5 . . ?
N4 C16 C15 122.5(3) . . ?
N4 C16 H11 118.8 . . ?
C15 C16 H11 118.8 . . ?
C14 C13 C12 119.0(3) . . ?
C14 C13 H8 120.5 . . ?
C12 C13 H8 120.5 . . ?
C14 C15 C16 118.3(3) . . ?
C14 C15 H10 120.9 . . ?
C16 C15 H10 120.9 . . ?
C13 C14 C15 119.9(3) . . ?
C13 C14 H9 120.0 . . ?
C15 C14 H9 120.0 . . ?
H1W O5 H2W 95(4) . . ?

loop_
_geom_bond_atom_site_label_1
_geom_bond_atom_site_label_2
_geom_bond_distance
_geom_bond_site_symmetry_2
_geom_bond_publ_flag
Cd1 O3 2.2950(16) . ?
Cd1 O4 2.3055(16) 3_766 ?
Cd1 O1 2.3111(17) 4_566 ?
Cd1 N3 2.341(2) . ?
Cd1 N4 2.369(2) . ?
Cd1 N1 2.3770(18) 4_566 ?
C3 N2 1.327(3) . ?
C3 C4 1.383(4) . ?
C3 H2 0.9300 . ?
O4 C6 1.256(3) . ?
O4 Cd1 2.3055(16) 3_766 ?
O1 C5 1.254(3) . ?
O1 Cd1 2.3111(17) 4_565 ?
O3 C6 1.244(3) . ?
C6 C2 1.520(3) . ?
N1 C4 1.333(3) . ?
N1 C1 1.342(3) . ?
N1 Cd1 2.3770(18) 4_565 ?
C10 C11 1.383(4) . ?
C10 C9 1.386(4) . ?
C10 H7 0.9300 . ?
O2 C5 1.240(3) . ?
O2 H12 0.8200 . ?
N2 C2 1.329(3) . ?
N2 H1 0.8600 . ?
N4 C16 1.333(3) . ?
N4 C12 1.345(3) . ?
C5 C1 1.515(3) . ?
N3 C7 1.338(3) . ?
N3 C11 1.342(3) . ?
C8 C9 1.370(4) . ?
C8 C7 1.375(4) . ?
C8 H5 0.9300 . ?
C1 C2 1.398(3) . ?
C9 H6 0.9300 . ?
C4 H3 0.9300 . ?
C12 C13 1.386(4) . ?
C12 C11 1.489(4) . ?
C7 H4 0.9300 . ?
C16 C15 1.385(4) . ?
C16 H11 0.9300 . ?
C13 C14 1.369(5) . ?
C13 H8 0.9300 . ?
C15 C14 1.373(5) . ?
C15 H10 0.9300 . ?
C14 H9 0.9300 . ?
O5 H1W 0.74(4) . ?
O5 H2W 0.96(5) . ?

loop_
_geom_torsion_atom_site_label_1
_geom_torsion_atom_site_label_2
_geom_torsion_atom_site_label_3
_geom_torsion_atom_site_label_4
_geom_torsion
_geom_torsion_site_symmetry_1
_geom_torsion_site_symmetry_2
_geom_torsion_site_symmetry_3
_geom_torsion_site_symmetry_4
_geom_torsion_publ_flag
O4 Cd1 O3 C6 124.0(2) 3_766 . . . ?
O1 Cd1 O3 C6 -44.5(2) 4_566 . . . ?
N3 Cd1 O3 C6 -137.1(2) . . . . ?
N4 Cd1 O3 C6 -140.4(2) . . . . ?
N1 Cd1 O3 C6 26.9(2) 4_566 . . . ?
Cd1 O3 C6 O4 -122.9(2) . . . . ?
Cd1 O3 C6 C2 53.9(3) . . . . ?
Cd1 O4 C6 O3 10.6(3) 3_766 . . . ?
Cd1 O4 C6 C2 -166.09(15) 3_766 . . . ?
C4 C3 N2 C2 -1.3(4) . . . . ?
O3 Cd1 N4 C16 -179.43(16) . . . . ?
O4 Cd1 N4 C16 -82.4(2) 3_766 . . . ?
O1 Cd1 N4 C16 82.63(19) 4_566 . . . ?
N3 Cd1 N4 C16 177.1(2) . . . . ?
N1 Cd1 N4 C16 13.3(2) 4_566 . . . ?
O3 Cd1 N4 C12 -0.1(3) . . . . ?
O4 Cd1 N4 C12 96.99(17) 3_766 . . . ?
O1 Cd1 N4 C12 -98.00(17) 4_566 . . . ?
N3 Cd1 N4 C12 -3.56(16) . . . . ?
N1 Cd1 N4 C12 -167.31(17) 4_566 . . . ?
Cd1 O1 C5 O2 -179.96(19) 4_565 . . . ?
Cd1 O1 C5 C1 2.5(3) 4_565 . . . ?
O3 Cd1 N3 C7 5.18(19) . . . . ?
O4 Cd1 N3 C7 98.8(2) 3_766 . . . ?
O1 Cd1 N3 C7 -90.5(2) 4_566 . . . ?
N4 Cd1 N3 C7 -176.4(2) . . . . ?
N1 Cd1 N3 C7 -107.3(3) 4_566 . . . ?
O3 Cd1 N3 C11 -173.59(17) . . . . ?
O4 Cd1 N3 C11 -80.01(17) 3_766 . . . ?
O1 Cd1 N3 C11 90.76(17) 4_566 . . . ?
N4 Cd1 N3 C11 4.83(16) . . . . ?
N1 Cd1 N3 C11 73.9(3) 4_566 . . . ?
C4 N1 C1 C2 -3.8(3) . . . . ?
Cd1 N1 C1 C2 169.72(15) 4_565 . . . ?
C4 N1 C1 C5 173.4(2) . . . . ?
Cd1 N1 C1 C5 -13.1(2) 4_565 . . . ?
O2 C5 C1 N1 -170.2(2) . . . . ?
O1 C5 C1 N1 7.6(3) . . . . ?
O2 C5 C1 C2 6.9(3) . . . . ?
O1 C5 C1 C2 -175.3(2) . . . . ?
C3 N2 C2 C1 -4.8(3) . . . . ?
C3 N2 C2 C6 170.1(2) . . . . ?
N1 C1 C2 N2 7.6(3) . . . . ?
C5 C1 C2 N2 -169.4(2) . . . . ?
N1 C1 C2 C6 -166.8(2) . . . . ?
C5 C1 C2 C6 16.2(3) . . . . ?
O3 C6 C2 N2 -108.0(2) . . . . ?
O4 C6 C2 N2 68.9(3) . . . . ?
O3 C6 C2 C1 66.7(3) . . . . ?
O4 C6 C2 C1 -116.3(2) . . . . ?
C7 C8 C9 C10 -2.7(5) . . . . ?
C11 C10 C9 C8 0.5(4) . . . . ?
C1 N1 C4 C3 -2.2(3) . . . . ?
Cd1 N1 C4 C3 -174.72(18) 4_565 . . . ?
N2 C3 C4 N1 5.0(4) . . . . ?
C16 N4 C12 C13 0.0(4) . . . . ?
Cd1 N4 C12 C13 -179.4(2) . . . . ?
C16 N4 C12 C11 -178.5(2) . . . . ?
Cd1 N4 C12 C11 2.1(3) . . . . ?
C7 N3 C11 C10 -2.0(3) . . . . ?
Cd1 N3 C11 C10 176.77(18) . . . . ?
C7 N3 C11 C12 175.6(2) . . . . ?
Cd1 N3 C11 C12 -5.6(3) . . . . ?
C9 C10 C11 N3 2.0(4) . . . . ?
C9 C10 C11 C12 -175.6(2) . . . . ?
N4 C12 C11 N3 2.2(3) . . . . ?
C13 C12 C11 N3 -176.2(2) . . . . ?
N4 C12 C11 C10 179.9(2) . . . . ?
C13 C12 C11 C10 1.4(4) . . . . ?
C11 N3 C7 C8 -0.3(4) . . . . ?
Cd1 N3 C7 C8 -179.1(2) . . . . ?
C9 C8 C7 N3 2.7(5) . . . . ?
C12 N4 C16 C15 -0.8(4) . . . . ?
Cd1 N4 C16 C15 178.5(2) . . . . ?
N4 C12 C13 C14 0.5(4) . . . . ?
C11 C12 C13 C14 178.8(3) . . . . ?
N4 C16 C15 C14 1.2(4) . . . . ?
C12 C13 C14 C15 -0.1(5) . . . . ?
C16 C15 C14 C13 -0.7(5) . . . . ?
